data_7248192
loop_
_publ_author_name
'Zhao, Pinxu'
'Lin, Qiuhan'
'Huang, Haifeng'
'Li, Xiaoqiang'
'Yang, Jun'

_publ_section_title
;
 Synthesis of energetic salts based on
 4-nitro-5-dinitromethyl-1,2,3-1H-triazole
;
_journal_issue 12
_journal_name_full CrystEngComm
_journal_page_first 1730
_journal_page_last 1737
_journal_paper_doi 10.1039/D3CE01184D
_journal_volume 26
_journal_year 2024
_chemical_absolute_configuration unk
_chemical_formula_sum 'C3 H8 N8 O6'
_chemical_formula_weight 252.17
_space_group_crystal_system monoclinic
_space_group_IT_number 9
_space_group_name_Hall 'C -2yc'
_space_group_name_H-M_alt 'C 1 c 1'
_atom_sites_solution_hydrogens difmap
_audit_creation_method SHELXL-2013
_audit_update_record
;
2023-04-17 deposited with the CCDC.	2024-01-08 downloaded from the CCDC.
;
_cell_angle_alpha 90
_cell_angle_beta 106.032(3)
_cell_angle_gamma 90
_cell_formula_units_Z 4
_cell_length_a 13.0318(13)
_cell_length_b 7.7973(8)
_cell_length_c 9.8712(10)
_cell_measurement_reflns_used 3925
_cell_measurement_temperature 213(2)
_cell_measurement_theta_max 54.979
_cell_measurement_theta_min 6.155
_cell_volume 964.03(17)
_computing_cell_refinement 'Bruker SAINT'
_computing_data_collection 'Bruker APEX2'
_computing_data_reduction 'Bruker SAINT'
_computing_molecular_graphics 'Bruker SHELXTL'
_computing_publication_material 'Bruker SHELXTL'
_computing_structure_refinement 'SHELXL-2013 (Sheldrick, 2013)'
_computing_structure_solution 'SHELXS-97 (Sheldrick 2008)'
_diffrn_ambient_temperature 213(2)
_diffrn_measured_fraction_theta_full 0.990
_diffrn_measured_fraction_theta_max 0.991
_diffrn_measurement_device_type 'Bruker APEX-II CCD'
_diffrn_measurement_method '\f and \w scans'
_diffrn_radiation_type MoK\a
_diffrn_radiation_wavelength 0.71073
_diffrn_reflns_av_R_equivalents 0.0305
_diffrn_reflns_av_unetI/netI 0.0364
_diffrn_reflns_Laue_measured_fraction_full 0.990
_diffrn_reflns_Laue_measured_fraction_max 0.991
_diffrn_reflns_limit_h_max 16
_diffrn_reflns_limit_h_min -16
_diffrn_reflns_limit_k_max 9
_diffrn_reflns_limit_k_min -9
_diffrn_reflns_limit_l_max 12
_diffrn_reflns_limit_l_min -12
_diffrn_reflns_number 4147
_diffrn_reflns_point_group_measured_fraction_full 0.974
_diffrn_reflns_point_group_measured_fraction_max 0.973
_diffrn_reflns_theta_full 25.242
_diffrn_reflns_theta_max 25.999
_diffrn_reflns_theta_min 3.077
_exptl_absorpt_coefficient_mu 0.162
_exptl_absorpt_correction_T_max 0.7456
_exptl_absorpt_correction_T_min 0.6724
_exptl_absorpt_correction_type multi-scan
_exptl_absorpt_process_details sadabs
_exptl_crystal_colour yellow
_exptl_crystal_density_diffrn 1.737
_exptl_crystal_description prismatic
_exptl_crystal_F_000 520
_exptl_crystal_size_max 0.200
_exptl_crystal_size_mid 0.160
_exptl_crystal_size_min 0.120
_refine_diff_density_max 1.009
_refine_diff_density_min -0.349
_refine_diff_density_rms 0.102
_refine_ls_abs_structure_details
; 
 Flack x determined using 852 quotients [(I+)-(I-)]/[(I+)+(I-)] 
 (Parsons and Flack (2004), Acta Cryst. A60, s61). 
;
_refine_ls_abs_structure_Flack 0.4(6)
_refine_ls_extinction_method none
_refine_ls_goodness_of_fit_ref 1.081
_refine_ls_hydrogen_treatment refall
_refine_ls_matrix_type full
_refine_ls_number_parameters 186
_refine_ls_number_reflns 1852
_refine_ls_number_restraints 11
_refine_ls_restrained_S_all 1.078
_refine_ls_R_factor_all 0.0754
_refine_ls_R_factor_gt 0.0740
_refine_ls_shift/su_max 0.014
_refine_ls_shift/su_mean 0.002
_refine_ls_structure_factor_coef Fsqd
_refine_ls_weighting_details 'w=1/[\s^2^(Fo^2^)+(0.1368P)^2^+1.9889P] where P=(Fo^2^+2Fc^2^)/3'
_refine_ls_weighting_scheme calc
_refine_ls_wR_factor_gt 0.1912
_refine_ls_wR_factor_ref 0.1944
_reflns_Friedel_coverage 0.960
_reflns_Friedel_fraction_full 0.958
_reflns_Friedel_fraction_max 0.955
_reflns_number_gt 1805
_reflns_number_total 1852
_reflns_threshold_expression 'I > 2\s(I)'
_cod_data_source_file d3ce01184d2.cif
_cod_data_source_block mo_d8v22119_0m
_cod_depositor_comments 'Adding full bibliography for 7248192--7248195.cif.'
_cod_original_sg_symbol_H-M 'C c'
_cod_database_code 7248192
_shelx_space_group_comment
; 
The symmetry employed for this shelxl refinement is uniquely defined 
by the following loop, which should always be used as a source of 
symmetry information in preference to the above space-group names. 
They are only intended as comments. 
;
_shelx_estimated_absorpt_t_min 0.968
_shelx_estimated_absorpt_t_max 0.981
_shelxl_version_number 2013-4

loop_
_space_group_symop_operation_xyz
'x, y, z'
'x, -y, z+1/2'
'x+1/2, y+1/2, z'
'x+1/2, -y+1/2, z+1/2'

loop_
_atom_site_label
_atom_site_type_symbol
_atom_site_fract_x
_atom_site_fract_y
_atom_site_fract_z
_atom_site_U_iso_or_equiv
_atom_site_adp_type
_atom_site_occupancy
_atom_site_site_symmetry_order
_atom_site_calc_flag
_atom_site_refinement_flags_posn
_atom_site_refinement_flags_adp
_atom_site_refinement_flags_occupancy
_atom_site_disorder_assembly
_atom_site_disorder_group
O1 O 0.6943(5) 0.5934(9) 0.9166(6) 0.0526(17) Uani 1 1 d . . . . .
O2 O 0.6472(5) 0.5300(6) 0.6945(6) 0.0417(13) Uani 1 1 d . . . . .
O3 O 0.5990(3) 0.8311(6) 0.5270(5) 0.0302(11) Uani 1 1 d . . . . .
O4 O 0.5096(4) 0.7284(7) 0.3223(5) 0.0374(12) Uani 1 1 d . . . . .
O5 O 0.3233(5) 0.6040(8) 0.3077(5) 0.0492(15) Uani 1 1 d . . . . .
O6 O 0.3062(4) 0.5309(6) 0.5125(5) 0.0388(13) Uani 1 1 d . . . . .
N1 N 0.3818(4) 0.8222(7) 0.7103(5) 0.0218(10) Uani 1 1 d . . . . .
N2 N 0.4166(5) 0.8263(8) 0.8504(6) 0.0317(12) Uani 1 1 d . . . . .
N3 N 0.5082(5) 0.7501(8) 0.8990(6) 0.0345(14) Uani 1 1 d . . . . .
N4 N 0.6307(4) 0.6023(7) 0.7992(5) 0.0252(11) Uani 1 1 d . . . . .
N5 N 0.5177(4) 0.7564(7) 0.4498(5) 0.0252(11) Uani 1 1 d . . . . .
N6 N 0.3531(4) 0.6072(6) 0.4393(5) 0.0202(10) Uani 1 1 d . . . . .
C1 C 0.5359(5) 0.6928(8) 0.7803(7) 0.0273(13) Uani 1 1 d . . . . .
C2 C 0.4554(5) 0.7334(7) 0.6621(6) 0.0236(12) Uani 1 1 d . . . . .
C3 C 0.4437(5) 0.7035(8) 0.5124(7) 0.0248(12) Uani 1 1 d . . . . .
N7 N 0.6611(4) 0.1622(7) 0.6705(6) 0.0250(11) Uani 1 1 d D . . . .
N8 N 0.3220(4) 0.8326(6) 0.0833(6) 0.0242(11) Uani 1 1 d D . . . .
H8A H 0.354(5) 0.771(7) 0.150(5) 0.013(15) Uiso 1 1 d D . . . .
H7A H 0.625(7) 0.160(11) 0.730(8) 0.04(2) Uiso 1 1 d D . . . .
H8B H 0.259(3) 0.801(11) 0.051(9) 0.04(2) Uiso 1 1 d D . . . .
H7B H 0.683(8) 0.061(5) 0.666(11) 0.06(3) Uiso 1 1 d D . . . .
H8C H 0.345(9) 0.806(15) 0.014(8) 0.06(3) Uiso 1 1 d D . . . .
H8D H 0.321(7) 0.937(5) 0.107(8) 0.028(18) Uiso 1 1 d D . . . .
H7C H 0.714(5) 0.226(10) 0.676(12) 0.06(3) Uiso 1 1 d D . . . .
H7D H 0.615(7) 0.176(13) 0.593(6) 0.05(3) Uiso 1 1 d D . . . .

loop_
_atom_site_aniso_label
_atom_site_aniso_U_11
_atom_site_aniso_U_22
_atom_site_aniso_U_33
_atom_site_aniso_U_23
_atom_site_aniso_U_13
_atom_site_aniso_U_12
O1 0.049(4) 0.061(4) 0.031(3) 0.017(3) -0.015(2) 0.002(3)
O2 0.051(3) 0.029(2) 0.056(3) -0.001(2) 0.033(3) 0.008(2)
O3 0.020(2) 0.044(3) 0.027(2) -0.0064(18) 0.0068(18) -0.0102(18)
O4 0.040(3) 0.042(2) 0.025(2) -0.0025(19) 0.002(2) -0.007(2)
O5 0.060(4) 0.062(3) 0.016(2) -0.008(2) -0.006(2) -0.020(3)
O6 0.047(3) 0.038(3) 0.040(3) -0.001(2) 0.026(2) -0.015(2)
N1 0.018(2) 0.028(3) 0.018(2) -0.0015(18) 0.0030(18) 0.0051(17)
N2 0.030(3) 0.043(3) 0.024(3) -0.002(2) 0.010(2) 0.003(2)
N3 0.041(3) 0.037(3) 0.018(3) -0.002(2) -0.004(2) 0.011(2)
N4 0.018(2) 0.032(3) 0.026(2) 0.008(2) 0.0060(19) 0.0046(19)
N5 0.028(2) 0.032(3) 0.015(2) 0.0016(18) 0.0046(18) -0.0031(19)
N6 0.022(2) 0.023(2) 0.016(2) -0.0046(18) 0.0059(18) -0.0030(19)
C1 0.021(3) 0.024(2) 0.035(3) -0.003(2) 0.005(2) 0.004(2)
C2 0.020(3) 0.026(3) 0.026(3) -0.003(2) 0.009(2) 0.000(2)
C3 0.018(3) 0.024(3) 0.029(3) 0.002(2) 0.000(2) -0.003(2)
N7 0.023(3) 0.026(2) 0.026(3) 0.001(2) 0.008(2) 0.003(2)
N8 0.026(3) 0.029(3) 0.019(2) -0.0015(19) 0.009(2) -0.001(2)

loop_
_atom_type_symbol
_atom_type_description
_atom_type_scat_dispersion_real
_atom_type_scat_dispersion_imag
_atom_type_scat_source
C C 0.0033 0.0016 'International Tables Vol C Tables 4.2.6.8 and 6.1.1.4'
H H 0.0000 0.0000 'International Tables Vol C Tables 4.2.6.8 and 6.1.1.4'
N N 0.0061 0.0033 'International Tables Vol C Tables 4.2.6.8 and 6.1.1.4'
O O 0.0106 0.0060 'International Tables Vol C Tables 4.2.6.8 and 6.1.1.4'

loop_
_geom_angle_atom_site_label_1
_geom_angle_atom_site_label_2
_geom_angle_atom_site_label_3
_geom_angle
_geom_angle_site_symmetry_1
_geom_angle_site_symmetry_3
_geom_angle_publ_flag
N2 N1 C2 107.6(5) . . ?
N3 N2 N1 112.8(5) . . ?
N2 N3 C1 105.1(5) . . ?
O1 N4 O2 122.1(6) . . ?
O1 N4 C1 119.9(6) . . ?
O2 N4 C1 117.9(6) . . ?
O4 N5 O3 120.7(5) . . ?
O4 N5 C3 122.4(5) . . ?
O3 N5 C3 116.9(5) . . ?
O6 N6 O5 122.8(5) . . ?
O6 N6 C3 116.0(5) . . ?
O5 N6 C3 121.1(5) . . ?
C2 C1 N3 109.1(5) . . ?
C2 C1 N4 132.3(6) . . ?
N3 C1 N4 118.5(6) . . ?
N1 C2 C1 105.3(5) . . ?
N1 C2 C3 123.0(5) . . ?
C1 C2 C3 131.6(6) . . ?
N5 C3 N6 122.0(6) . . ?
N5 C3 C2 121.8(5) . . ?
N6 C3 C2 116.0(5) . . ?
H7A N7 H7B 106(9) . . ?
H7A N7 H7C 125(10) . . ?
H7B N7 H7C 105(5) . . ?
H7A N7 H7D 104(10) . . ?
H7B N7 H7D 104(10) . . ?
H7C N7 H7D 111(10) . . ?
H8A N8 H8B 111(8) . . ?
H8A N8 H8C 106(10) . . ?
H8B N8 H8C 99(10) . . ?
H8A N8 H8D 112(7) . . ?
H8B N8 H8D 107(8) . . ?
H8C N8 H8D 120(10) . . ?

loop_
_geom_bond_atom_site_label_1
_geom_bond_atom_site_label_2
_geom_bond_distance
_geom_bond_site_symmetry_2
_geom_bond_publ_flag
O1 N4 1.226(7) . ?
O2 N4 1.247(8) . ?
O3 N5 1.263(7) . ?
O4 N5 1.253(7) . ?
O5 N6 1.248(7) . ?
O6 N6 1.223(7) . ?
N1 N2 1.331(7) . ?
N1 C2 1.370(8) . ?
N2 N3 1.300(8) . ?
N3 C1 1.391(9) . ?
N4 C1 1.390(8) . ?
N5 C3 1.345(8) . ?
N6 C3 1.418(7) . ?
C1 C2 1.374(9) . ?
C2 C3 1.462(8) . ?
N7 H7A 0.84(3) . ?
N7 H7B 0.84(3) . ?
N7 H7C 0.84(3) . ?
N7 H7D 0.84(3) . ?
N8 H8A 0.83(3) . ?
N8 H8B 0.83(3) . ?
N8 H8C 0.84(3) . ?
N8 H8D 0.85(3) . ?

loop_
_geom_hbond_atom_site_label_D
_geom_hbond_atom_site_label_H
_geom_hbond_atom_site_label_A
_geom_hbond_distance_DH
_geom_hbond_distance_HA
_geom_hbond_distance_DA
_geom_hbond_angle_DHA
_geom_hbond_site_symmetry_A
N7 H7D N3 0.84(3) 2.11(4) 2.945(8) 171(10) 2_564
N7 H7C N1 0.84(3) 2.24(4) 3.059(7) 163(9) 3_545
N8 H8D N1 0.85(3) 2.18(4) 2.980(7) 157(8) 2_574
N8 H8C N3 0.84(3) 2.71(6) 3.471(8) 151(10) 1_554
N8 H8C N2 0.84(3) 2.09(5) 2.894(8) 161(11) 1_554
N7 H7B O6 0.84(3) 2.50(9) 2.947(7) 114(7) 3_545
N7 H7B O5 0.84(3) 2.35(8) 3.004(8) 135(9) 4
N7 H7B O3 0.84(3) 2.34(8) 2.949(7) 129(9) 1_545
N8 H8B O3 0.83(3) 2.28(4) 3.081(7) 162(9) 4_464
N7 H7A O4 0.84(3) 2.15(5) 2.916(8) 151(9) 2_565
N8 H8A O5 0.83(3) 2.15(5) 2.840(8) 140(6) .
N8 H8A O4 0.83(3) 2.28(5) 3.003(8) 146(6) .
N8 H8A O4 0.83(3) 2.28(5) 3.003(8) 146(6) .
N8 H8A O5 0.83(3) 2.15(5) 2.840(8) 140(6) .
N7 H7A O4 0.84(3) 2.15(5) 2.916(8) 151(9) 2_565
N8 H8B O3 0.83(3) 2.28(4) 3.081(7) 162(9) 4_464
N7 H7B O3 0.84(3) 2.34(8) 2.949(7) 129(9) 1_545
N7 H7B O5 0.84(3) 2.35(8) 3.004(8) 135(9) 4
N7 H7B O6 0.84(3) 2.50(9) 2.947(7) 114(7) 3_545
N8 H8C N2 0.84(3) 2.09(5) 2.894(8) 161(11) 1_554
N8 H8C N3 0.84(3) 2.71(6) 3.471(8) 151(10) 1_554
N8 H8D N1 0.85(3) 2.18(4) 2.980(7) 157(8) 2_574
N7 H7C N1 0.84(3) 2.24(4) 3.059(7) 163(9) 3_545
N7 H7D N3 0.84(3) 2.11(4) 2.945(8) 171(10) 2_564

loop_
_geom_torsion_atom_site_label_1
_geom_torsion_atom_site_label_2
_geom_torsion_atom_site_label_3
_geom_torsion_atom_site_label_4
_geom_torsion
_geom_torsion_site_symmetry_1
_geom_torsion_site_symmetry_2
_geom_torsion_site_symmetry_3
_geom_torsion_site_symmetry_4
_geom_torsion_publ_flag
C2 N1 N2 N3 1.2(7) . . . . ?
N1 N2 N3 C1 0.5(8) . . . . ?
N2 N3 C1 C2 -2.0(8) . . . . ?
N2 N3 C1 N4 -178.9(5) . . . . ?
O1 N4 C1 C2 174.8(7) . . . . ?
O2 N4 C1 C2 -6.4(10) . . . . ?
O1 N4 C1 N3 -9.3(9) . . . . ?
O2 N4 C1 N3 169.6(6) . . . . ?
N2 N1 C2 C1 -2.4(6) . . . . ?
N2 N1 C2 C3 -179.8(5) . . . . ?
N3 C1 C2 N1 2.7(7) . . . . ?
N4 C1 C2 N1 179.0(6) . . . . ?
N3 C1 C2 C3 179.9(6) . . . . ?
N4 C1 C2 C3 -3.9(11) . . . . ?
O4 N5 C3 N6 2.1(9) . . . . ?
O3 N5 C3 N6 -175.2(5) . . . . ?
O4 N5 C3 C2 178.5(5) . . . . ?
O3 N5 C3 C2 1.1(8) . . . . ?
O6 N6 C3 N5 162.6(6) . . . . ?
O5 N6 C3 N5 -18.4(9) . . . . ?
O6 N6 C3 C2 -14.0(7) . . . . ?
O5 N6 C3 C2 165.0(6) . . . . ?
N1 C2 C3 N5 121.9(7) . . . . ?
C1 C2 C3 N5 -54.9(9) . . . . ?
N1 C2 C3 N6 -61.6(7) . . . . ?
C1 C2 C3 N6 121.7(7) . . . . ?
